data_4026925
loop_
_publ_author_name
'Wen-Xue Niu'
'Er-Qun Yang'
'Zi-Fa Shi'
'Xiao-Ping Cao'
'Dietmar Kuck'

_publ_section_title
;
 Single-wing Extended Tribenzotriquinacenes via Bowl-shaped Dehydrobenzene
 and Isobenzofuran Tribenzotriquinacene Derivatives
;
_journal_name_full 'Journal of Organic Chemistry'
_journal_page_first 1422
_journal_page_last 1434
_journal_paper_doi 10.1021/jo2022668
_journal_volume 77
_journal_year 2012
_chemical_absolute_configuration none
_chemical_formula_sum 'C30 H26'
_chemical_formula_weight 386.51
_chemical_name_systematic
; 
 ? 
;
_space_group_IT_number 19
_symmetry_cell_setting orthorhombic
_symmetry_space_group_name_Hall 'P 2ac 2ab'
_symmetry_space_group_name_H-M 'P 21 21 21'
_atom_sites_solution_hydrogens geom
_atom_sites_solution_primary direct
_atom_sites_solution_secondary difmap
_audit_creation_method SHELXL-97
_cell_angle_alpha 90.00
_cell_angle_beta 90.00
_cell_angle_gamma 90.00
_cell_formula_units_Z 4
_cell_length_a 10.927(3)
_cell_length_b 12.053(3)
_cell_length_c 16.003(4)
_cell_measurement_reflns_used 3454
_cell_measurement_temperature 296(2)
_cell_measurement_theta_max 21.88
_cell_measurement_theta_min 2.55
_cell_volume 2107.6(9)
_computing_cell_refinement 'Bruker SAINT'
_computing_data_collection 'Bruker APEX2'
_computing_data_reduction 'Bruker SAINT'
_computing_molecular_graphics 'Bruker SHELXTL'
_computing_publication_material 'Bruker SHELXTL'
_computing_structure_refinement 'SHELXL-97 (Sheldrick, 2008)'
_computing_structure_solution 'SHELXS-97 (Sheldrick, 2008)'
_diffrn_ambient_temperature 296(2)
_diffrn_measured_fraction_theta_full 1.000
_diffrn_measured_fraction_theta_max 1.000
_diffrn_measurement_device_type 'Bruker APEX-II CCD'
_diffrn_measurement_method '\f and \w scans'
_diffrn_radiation_monochromator graphite
_diffrn_radiation_source 'fine-focus sealed tube'
_diffrn_radiation_type MoK\a
_diffrn_radiation_wavelength 0.71073
_diffrn_reflns_av_R_equivalents 0.0300
_diffrn_reflns_av_sigmaI/netI 0.0321
_diffrn_reflns_limit_h_max 6
_diffrn_reflns_limit_h_min -13
_diffrn_reflns_limit_k_max 14
_diffrn_reflns_limit_k_min -14
_diffrn_reflns_limit_l_max 19
_diffrn_reflns_limit_l_min -18
_diffrn_reflns_number 11517
_diffrn_reflns_theta_full 26.00
_diffrn_reflns_theta_max 26.00
_diffrn_reflns_theta_min 2.12
_exptl_absorpt_coefficient_mu 0.069
_exptl_absorpt_correction_T_max 0.9824
_exptl_absorpt_correction_T_min 0.9744
_exptl_absorpt_correction_type multi-scan
_exptl_absorpt_process_details SADABS
_exptl_crystal_colour colorless
_exptl_crystal_density_diffrn 1.218
_exptl_crystal_description block
_exptl_crystal_F_000 824
_exptl_crystal_size_max 0.38
_exptl_crystal_size_mid 0.35
_exptl_crystal_size_min 0.26
_refine_diff_density_max 0.108
_refine_diff_density_min -0.106
_refine_diff_density_rms 0.029
_refine_ls_abs_structure_details 'Flack H D (1983), Acta Cryst. A39, 876-881'
_refine_ls_abs_structure_Flack -2(8)
_refine_ls_extinction_method none
_refine_ls_goodness_of_fit_ref 1.036
_refine_ls_hydrogen_treatment constr
_refine_ls_matrix_type full
_refine_ls_number_parameters 275
_refine_ls_number_reflns 4141
_refine_ls_number_restraints 0
_refine_ls_restrained_S_all 1.036
_refine_ls_R_factor_all 0.0513
_refine_ls_R_factor_gt 0.0369
_refine_ls_shift/su_max 0.001
_refine_ls_shift/su_mean 0.000
_refine_ls_structure_factor_coef Fsqd
_refine_ls_weighting_details 'calc w=1/[\s^2^(Fo^2^)+(0.0411P)^2^+0.0934P] where P=(Fo^2^+2Fc^2^)/3'
_refine_ls_weighting_scheme calc
_refine_ls_wR_factor_gt 0.0805
_refine_ls_wR_factor_ref 0.0877
_reflns_number_gt 3304
_reflns_number_total 4141
_reflns_threshold_expression >2sigma(I)
_cod_data_source_file jo2022668_si_002.cif
_cod_data_source_block p212121
_cod_original_cell_volume 2107.7(9)
_cod_database_code 4026925

loop_
_symmetry_equiv_pos_as_xyz
'x, y, z'
'-x+1/2, -y, z+1/2'
'-x, y+1/2, -z+1/2'
'x+1/2, -y+1/2, -z'

loop_
_atom_site_label
_atom_site_type_symbol
_atom_site_fract_x
_atom_site_fract_y
_atom_site_fract_z
_atom_site_U_iso_or_equiv
_atom_site_adp_type
_atom_site_occupancy
_atom_site_symmetry_multiplicity
_atom_site_calc_flag
_atom_site_refinement_flags
C1 C 0.82730(16) -0.03997(15) 0.91223(11) 0.0463(4) Uani 1 1 d .
H1 H 0.8496 -0.0272 0.8570 0.056 Uiso 1 1 calc R
C2 C 0.91138(16) -0.09253(13) 0.96700(11) 0.0449(4) Uani 1 1 d .
C3 C 1.03342(17) -0.12035(15) 0.94231(14) 0.0591(5) Uani 1 1 d .
H3 H 1.0588 -0.1067 0.8878 0.071 Uiso 1 1 calc R
C4 C 1.11346(19) -0.16702(16) 0.99826(17) 0.0697(6) Uani 1 1 d .
H4 H 1.1931 -0.1832 0.9817 0.084 Uiso 1 1 calc R
C5 C 1.07622(19) -0.19046(17) 1.07998(17) 0.0690(6) Uani 1 1 d .
H5 H 1.1310 -0.2228 1.1172 0.083 Uiso 1 1 calc R
C6 C 0.96015(18) -0.16626(16) 1.10559(14) 0.0607(5) Uani 1 1 d .
H6 H 0.9363 -0.1839 1.1598 0.073 Uiso 1 1 calc R
C7 C 0.87466(16) -0.11431(13) 1.05062(11) 0.0456(4) Uani 1 1 d .
C8 C 0.75587(16) -0.08226(15) 1.07651(11) 0.0461(4) Uani 1 1 d .
H8 H 0.7302 -0.0979 1.1307 0.055 Uiso 1 1 calc R
C9 C 0.67802(15) -0.02836(14) 1.02277(10) 0.0390(4) Uani 1 1 d .
C10 C 0.71376(14) -0.00762(13) 0.93936(10) 0.0392(4) Uani 1 1 d .
C11 C 0.61486(15) 0.05149(14) 0.88979(10) 0.0413(4) Uani 1 1 d .
C12 C 0.65130(14) 0.16931(14) 0.86499(10) 0.0401(4) Uani 1 1 d .
C13 C 0.74180(16) 0.20091(17) 0.80836(11) 0.0514(5) Uani 1 1 d .
H13 H 0.7898 0.1473 0.7824 0.062 Uiso 1 1 calc R
C14 C 0.76004(18) 0.31226(19) 0.79081(13) 0.0591(5) Uani 1 1 d .
H14 H 0.8211 0.3335 0.7536 0.071 Uiso 1 1 calc R
C15 C 0.68721(19) 0.39231(17) 0.82879(13) 0.0592(5) Uani 1 1 d .
H15 H 0.6981 0.4668 0.8157 0.071 Uiso 1 1 calc R
C16 C 0.59907(18) 0.36157(15) 0.88578(12) 0.0542(5) Uani 1 1 d .
H16 H 0.5512 0.4154 0.9116 0.065 Uiso 1 1 calc R
C17 C 0.58165(14) 0.24993(14) 0.90478(10) 0.0412(4) Uani 1 1 d .
C18 C 0.49321(15) 0.19969(14) 0.96778(10) 0.0418(4) Uani 1 1 d .
C19 C 0.53673(14) 0.21911(14) 1.05717(10) 0.0411(4) Uani 1 1 d .
C20 C 0.54922(16) 0.31971(15) 1.09852(12) 0.0516(5) Uani 1 1 d .
H20 H 0.5317 0.3858 1.0709 0.062 Uiso 1 1 calc R
C21 C 0.58787(17) 0.32149(17) 1.18114(12) 0.0573(5) Uani 1 1 d .
H21 H 0.5970 0.3889 1.2087 0.069 Uiso 1 1 calc R
C22 C 0.6127(2) 0.22380(18) 1.22248(12) 0.0608(5) Uani 1 1 d .
H22 H 0.6367 0.2253 1.2782 0.073 Uiso 1 1 calc R
C23 C 0.60199(19) 0.12324(17) 1.18103(11) 0.0568(5) Uani 1 1 d .
H23 H 0.6198 0.0575 1.2089 0.068 Uiso 1 1 calc R
C24 C 0.56466(14) 0.12025(14) 1.09790(10) 0.0423(4) Uani 1 1 d .
C25 C 0.55172(15) 0.01922(14) 1.04202(10) 0.0420(4) Uani 1 1 d .
C26 C 0.50521(15) 0.06903(14) 0.95488(10) 0.0427(4) Uani 1 1 d .
C27 C 0.58311(19) -0.01572(17) 0.81015(11) 0.0568(5) Uani 1 1 d .
H27A H 0.5192 0.0214 0.7800 0.085 Uiso 1 1 calc R
H27B H 0.5561 -0.0886 0.8258 0.085 Uiso 1 1 calc R
H27C H 0.6544 -0.0216 0.7754 0.085 Uiso 1 1 calc R
C28 C 0.36379(16) 0.24995(17) 0.95728(13) 0.0580(5) Uani 1 1 d .
H28A H 0.3667 0.3281 0.9685 0.087 Uiso 1 1 calc R
H28B H 0.3085 0.2149 0.9957 0.087 Uiso 1 1 calc R
H28C H 0.3359 0.2380 0.9011 0.087 Uiso 1 1 calc R
C29 C 0.46857(17) -0.06948(16) 1.08233(12) 0.0576(5) Uani 1 1 d .
H29A H 0.5046 -0.0945 1.1337 0.086 Uiso 1 1 calc R
H29B H 0.4598 -0.1311 1.0448 0.086 Uiso 1 1 calc R
H29C H 0.3896 -0.0380 1.0935 0.086 Uiso 1 1 calc R
C30 C 0.38510(18) 0.01604(18) 0.92500(13) 0.0634(5) Uani 1 1 d .
H30A H 0.3964 -0.0625 0.9185 0.095 Uiso 1 1 calc R
H30B H 0.3618 0.0479 0.8724 0.095 Uiso 1 1 calc R
H30C H 0.3220 0.0296 0.9655 0.095 Uiso 1 1 calc R

loop_
_atom_site_aniso_label
_atom_site_aniso_U_11
_atom_site_aniso_U_22
_atom_site_aniso_U_33
_atom_site_aniso_U_23
_atom_site_aniso_U_13
_atom_site_aniso_U_12
C1 0.0486(10) 0.0461(10) 0.0442(10) -0.0075(8) 0.0101(8) -0.0011(8)
C2 0.0424(10) 0.0332(9) 0.0592(11) -0.0073(8) 0.0042(9) 0.0000(7)
C3 0.0504(11) 0.0460(11) 0.0811(14) -0.0066(10) 0.0141(10) 0.0031(9)
C4 0.0428(11) 0.0425(12) 0.124(2) -0.0050(12) 0.0059(13) 0.0068(9)
C5 0.0564(13) 0.0515(13) 0.0992(17) 0.0006(12) -0.0127(13) 0.0095(9)
C6 0.0588(12) 0.0503(11) 0.0731(13) 0.0007(10) -0.0078(11) 0.0089(9)
C7 0.0462(10) 0.0338(9) 0.0568(11) -0.0042(8) -0.0038(9) 0.0014(7)
C8 0.0522(10) 0.0446(10) 0.0413(9) 0.0032(8) 0.0049(8) 0.0035(8)
C9 0.0401(9) 0.0366(9) 0.0404(9) -0.0016(7) 0.0040(7) -0.0009(7)
C10 0.0397(9) 0.0356(9) 0.0423(9) -0.0051(7) 0.0019(7) -0.0017(7)
C11 0.0412(9) 0.0457(10) 0.0368(8) -0.0029(7) -0.0004(8) -0.0037(7)
C12 0.0355(9) 0.0504(10) 0.0343(8) 0.0026(8) -0.0066(7) -0.0017(7)
C13 0.0486(10) 0.0640(13) 0.0417(10) 0.0017(9) 0.0042(8) -0.0028(9)
C14 0.0532(11) 0.0721(15) 0.0520(11) 0.0139(10) 0.0023(10) -0.0147(10)
C15 0.0615(12) 0.0548(13) 0.0614(12) 0.0170(10) -0.0073(11) -0.0083(10)
C16 0.0541(11) 0.0497(11) 0.0588(11) 0.0078(9) -0.0038(10) 0.0049(9)
C17 0.0360(9) 0.0483(10) 0.0392(9) 0.0049(8) -0.0062(7) 0.0008(7)
C18 0.0330(8) 0.0479(10) 0.0446(10) 0.0045(8) -0.0013(7) 0.0053(7)
C19 0.0320(8) 0.0480(10) 0.0433(9) 0.0003(8) 0.0042(7) 0.0057(7)
C20 0.0491(10) 0.0480(11) 0.0575(11) -0.0001(9) 0.0045(9) 0.0088(8)
C21 0.0593(12) 0.0591(13) 0.0535(11) -0.0140(10) 0.0043(10) 0.0047(10)
C22 0.0667(13) 0.0736(15) 0.0420(10) -0.0070(10) -0.0015(10) 0.0118(11)
C23 0.0681(13) 0.0592(13) 0.0431(10) 0.0024(9) 0.0019(10) 0.0159(10)
C24 0.0376(9) 0.0484(10) 0.0409(9) 0.0022(8) 0.0061(7) 0.0080(7)
C25 0.0396(9) 0.0431(10) 0.0434(9) 0.0045(8) 0.0061(8) 0.0022(7)
C26 0.0343(9) 0.0478(10) 0.0459(9) -0.0005(8) -0.0002(7) -0.0034(7)
C27 0.0644(13) 0.0611(12) 0.0450(10) -0.0081(9) -0.0052(9) -0.0071(9)
C28 0.0398(11) 0.0680(13) 0.0663(12) 0.0044(11) -0.0028(9) 0.0128(9)
C29 0.0523(11) 0.0538(12) 0.0668(12) 0.0095(10) 0.0180(9) -0.0011(9)
C30 0.0456(11) 0.0719(14) 0.0727(13) -0.0011(11) -0.0069(10) -0.0142(9)

loop_
_atom_type_symbol
_atom_type_description
_atom_type_scat_dispersion_real
_atom_type_scat_dispersion_imag
_atom_type_scat_source
C C 0.0033 0.0016 'International Tables Vol C Tables 4.2.6.8 and 6.1.1.4'
H H 0.0000 0.0000 'International Tables Vol C Tables 4.2.6.8 and 6.1.1.4'

loop_
_geom_angle_atom_site_label_1
_geom_angle_atom_site_label_2
_geom_angle_atom_site_label_3
_geom_angle
C10 C1 C2 121.15(16)
C10 C1 H1 119.4
C2 C1 H1 119.4
C1 C2 C7 118.76(15)
C1 C2 C3 122.52(17)
C7 C2 C3 118.67(17)
C4 C3 C2 120.7(2)
C4 C3 H3 119.7
C2 C3 H3 119.7
C3 C4 C5 120.5(2)
C3 C4 H4 119.8
C5 C4 H4 119.8
C6 C5 C4 120.5(2)
C6 C5 H5 119.7
C4 C5 H5 119.7
C5 C6 C7 121.1(2)
C5 C6 H6 119.4
C7 C6 H6 119.4
C8 C7 C2 118.93(16)
C8 C7 C6 122.62(17)
C2 C7 C6 118.45(16)
C9 C8 C7 120.91(16)
C9 C8 H8 119.5
C7 C8 H8 119.5
C8 C9 C10 120.27(15)
C8 C9 C25 127.72(15)
C10 C9 C25 111.97(14)
C1 C10 C9 119.93(16)
C1 C10 C11 127.74(16)
C9 C10 C11 112.33(14)
C10 C11 C12 112.74(13)
C10 C11 C27 110.11(15)
C12 C11 C27 109.32(14)
C10 C11 C26 104.75(12)
C12 C11 C26 103.96(13)
C27 C11 C26 115.88(14)
C17 C12 C13 119.70(16)
C17 C12 C11 112.87(14)
C13 C12 C11 127.43(16)
C14 C13 C12 119.90(18)
C14 C13 H13 120.1
C12 C13 H13 120.1
C13 C14 C15 120.07(18)
C13 C14 H14 120.0
C15 C14 H14 120.0
C16 C15 C14 120.20(19)
C16 C15 H15 119.9
C14 C15 H15 119.9
C15 C16 C17 120.01(18)
C15 C16 H16 120.0
C17 C16 H16 120.0
C12 C17 C16 120.07(15)
C12 C17 C18 111.91(15)
C16 C17 C18 128.01(16)
C17 C18 C19 111.23(14)
C17 C18 C28 110.64(14)
C19 C18 C28 109.06(14)
C17 C18 C26 104.78(13)
C19 C18 C26 104.32(13)
C28 C18 C26 116.61(15)
C20 C19 C24 120.20(16)
C20 C19 C18 127.71(15)
C24 C19 C18 112.09(15)
C19 C20 C21 119.83(18)
C19 C20 H20 120.1
C21 C20 H20 120.1
C22 C21 C20 120.28(19)
C22 C21 H21 119.9
C20 C21 H21 119.9
C21 C22 C23 120.05(18)
C21 C22 H22 120.0
C23 C22 H22 120.0
C22 C23 C24 120.30(18)
C22 C23 H23 119.9
C24 C23 H23 119.9
C23 C24 C19 119.32(17)
C23 C24 C25 127.69(16)
C19 C24 C25 112.98(14)
C24 C25 C9 109.65(13)
C24 C25 C29 111.36(14)
C9 C25 C29 110.87(14)
C24 C25 C26 104.00(13)
C9 C25 C26 104.61(13)
C29 C25 C26 115.90(14)
C30 C26 C18 112.39(14)
C30 C26 C25 112.74(14)
C18 C26 C25 106.49(13)
C30 C26 C11 112.45(14)
C18 C26 C11 106.03(12)
C25 C26 C11 106.23(12)
C11 C27 H27A 109.5
C11 C27 H27B 109.5
H27A C27 H27B 109.5
C11 C27 H27C 109.5
H27A C27 H27C 109.5
H27B C27 H27C 109.5
C18 C28 H28A 109.5
C18 C28 H28B 109.5
H28A C28 H28B 109.5
C18 C28 H28C 109.5
H28A C28 H28C 109.5
H28B C28 H28C 109.5
C25 C29 H29A 109.5
C25 C29 H29B 109.5
H29A C29 H29B 109.5
C25 C29 H29C 109.5
H29A C29 H29C 109.5
H29B C29 H29C 109.5
C26 C30 H30A 109.5
C26 C30 H30B 109.5
H30A C30 H30B 109.5
C26 C30 H30C 109.5
H30A C30 H30C 109.5
H30B C30 H30C 109.5

loop_
_geom_bond_atom_site_label_1
_geom_bond_atom_site_label_2
_geom_bond_distance
C1 C10 1.371(2)
C1 C2 1.419(2)
C1 H1 0.9300
C2 C7 1.422(2)
C2 C3 1.431(2)
C3 C4 1.372(3)
C3 H3 0.9300
C4 C5 1.398(3)
C4 H4 0.9300
C5 C6 1.364(3)
C5 H5 0.9300
C6 C7 1.428(3)
C6 H6 0.9300
C7 C8 1.416(2)
C8 C9 1.373(2)
C8 H8 0.9300
C9 C10 1.413(2)
C9 C25 1.526(2)
C10 C11 1.518(2)
C11 C12 1.527(2)
C11 C27 1.549(2)
C11 C26 1.602(2)
C12 C17 1.389(2)
C12 C13 1.394(2)
C13 C14 1.386(3)
C13 H13 0.9300
C14 C15 1.391(3)
C14 H14 0.9300
C15 C16 1.377(3)
C15 H15 0.9300
C16 C17 1.393(2)
C16 H16 0.9300
C17 C18 1.522(2)
C18 C19 1.526(2)
C18 C28 1.548(2)
C18 C26 1.594(2)
C19 C20 1.388(2)
C19 C24 1.392(2)
C20 C21 1.388(3)
C20 H20 0.9300
C21 C22 1.378(3)
C21 H21 0.9300
C22 C23 1.387(3)
C22 H22 0.9300
C23 C24 1.392(2)
C23 H23 0.9300
C24 C25 1.517(2)
C25 C29 1.544(2)
C25 C26 1.601(2)
C26 C30 1.536(3)
C27 H27A 0.9600
C27 H27B 0.9600
C27 H27C 0.9600
C28 H28A 0.9600
C28 H28B 0.9600
C28 H28C 0.9600
C29 H29A 0.9600
C29 H29B 0.9600
C29 H29C 0.9600
C30 H30A 0.9600
C30 H30B 0.9600
C30 H30C 0.9600

loop_
_geom_torsion_atom_site_label_1
_geom_torsion_atom_site_label_2
_geom_torsion_atom_site_label_3
_geom_torsion_atom_site_label_4
_geom_torsion
C10 C1 C2 C7 1.8(2)
C10 C1 C2 C3 -175.57(16)
C1 C2 C3 C4 177.31(18)
C7 C2 C3 C4 -0.1(3)
C2 C3 C4 C5 1.4(3)
C3 C4 C5 C6 -0.7(3)
C4 C5 C6 C7 -1.4(3)
C1 C2 C7 C8 -0.4(2)
C3 C2 C7 C8 177.10(15)
C1 C2 C7 C6 -179.41(16)
C3 C2 C7 C6 -1.9(2)
C5 C6 C7 C8 -176.28(18)
C5 C6 C7 C2 2.7(3)
C2 C7 C8 C9 -1.7(3)
C6 C7 C8 C9 177.29(18)
C7 C8 C9 C10 2.4(3)
C7 C8 C9 C25 -175.14(16)
C2 C1 C10 C9 -1.2(2)
C2 C1 C10 C11 178.48(16)
C8 C9 C10 C1 -0.9(2)
C25 C9 C10 C1 176.94(15)
C8 C9 C10 C11 179.35(15)
C25 C9 C10 C11 -2.75(19)
C1 C10 C11 C12 -66.5(2)
C9 C10 C11 C12 113.13(16)
C1 C10 C11 C27 55.8(2)
C9 C10 C11 C27 -124.50(15)
C1 C10 C11 C26 -178.93(16)
C9 C10 C11 C26 0.74(18)
C10 C11 C12 C17 -112.75(15)
C27 C11 C12 C17 124.43(16)
C26 C11 C12 C17 0.12(17)
C10 C11 C12 C13 68.2(2)
C27 C11 C12 C13 -54.6(2)
C26 C11 C12 C13 -178.92(15)
C17 C12 C13 C14 -1.3(2)
C11 C12 C13 C14 177.65(17)
C12 C13 C14 C15 -0.8(3)
C13 C14 C15 C16 1.9(3)
C14 C15 C16 C17 -0.8(3)
C13 C12 C17 C16 2.4(2)
C11 C12 C17 C16 -176.70(15)
C13 C12 C17 C18 -176.64(14)
C11 C12 C17 C18 4.24(18)
C15 C16 C17 C12 -1.4(3)
C15 C16 C17 C18 177.52(16)
C12 C17 C18 C19 105.51(16)
C16 C17 C18 C19 -73.5(2)
C12 C17 C18 C28 -133.11(16)
C16 C17 C18 C28 47.9(2)
C12 C17 C18 C26 -6.64(18)
C16 C17 C18 C26 174.39(16)
C17 C18 C19 C20 64.7(2)
C28 C18 C19 C20 -57.6(2)
C26 C18 C19 C20 177.09(16)
C17 C18 C19 C24 -115.75(15)
C28 C18 C19 C24 121.94(15)
C26 C18 C19 C24 -3.32(17)
C24 C19 C20 C21 -1.0(2)
C18 C19 C20 C21 178.57(17)
C19 C20 C21 C22 -0.6(3)
C20 C21 C22 C23 1.6(3)
C21 C22 C23 C24 -0.8(3)
C22 C23 C24 C19 -0.8(3)
C22 C23 C24 C25 177.88(17)
C20 C19 C24 C23 1.7(2)
C18 C19 C24 C23 -177.92(16)
C20 C19 C24 C25 -177.16(14)
C18 C19 C24 C25 3.21(19)
C23 C24 C25 C9 -68.9(2)
C19 C24 C25 C9 109.83(16)
C23 C24 C25 C29 54.2(2)
C19 C24 C25 C29 -127.09(16)
C23 C24 C25 C26 179.66(17)
C19 C24 C25 C26 -1.58(17)
C8 C9 C25 C24 70.2(2)
C10 C9 C25 C24 -107.54(16)
C8 C9 C25 C29 -53.2(2)
C10 C9 C25 C29 129.09(16)
C8 C9 C25 C26 -178.83(17)
C10 C9 C25 C26 3.47(17)
C17 C18 C26 C30 -116.90(15)
C19 C18 C26 C30 126.10(15)
C28 C18 C26 C30 5.8(2)
C17 C18 C26 C25 119.18(13)
C19 C18 C26 C25 2.19(16)
C28 C18 C26 C25 -118.13(15)
C17 C18 C26 C11 6.33(16)
C19 C18 C26 C11 -110.66(13)
C28 C18 C26 C11 129.02(15)
C24 C25 C26 C30 -124.23(15)
C9 C25 C26 C30 120.74(16)
C29 C25 C26 C30 -1.7(2)
C24 C25 C26 C18 -0.52(15)
C9 C25 C26 C18 -115.56(14)
C29 C25 C26 C18 122.04(15)
C24 C25 C26 C11 112.19(13)
C9 C25 C26 C11 -2.84(16)
C29 C25 C26 C11 -125.24(15)
C10 C11 C26 C30 -122.37(15)
C12 C11 C26 C30 119.12(15)
C27 C11 C26 C30 -0.9(2)
C10 C11 C26 C18 114.42(14)
C12 C11 C26 C18 -4.09(15)
C27 C11 C26 C18 -124.05(16)
C10 C11 C26 C25 1.39(16)
C12 C11 C26 C25 -117.12(13)
C27 C11 C26 C25 122.91(15)
